data_1010864
loop_
_publ_author_name
'Vaux, G'
'Bannister, F A'

_publ_section_title 'The identity of Zinckenite and Keeleyite.'
_journal_coden_ASTM MIASA6
_journal_name_full
;
Mineralogical Magazine and Journal of the Mineralogical Society (1876-
1968)
;
_journal_page_first 221
_journal_page_last 227
_journal_volume 25
_journal_year 1938
_chemical_compound_source 'from the British Museum'
_chemical_formula_structural 'Pb6 Sb14 S27'
_chemical_formula_sum 'Pb6 S27 Sb14'
_chemical_name_mineral Zinckenite
_chemical_name_systematic 'Hexalead 14-antimony 27-sulfide'
_cell_angle_alpha 90
_cell_angle_beta 90
_cell_angle_gamma 120
_cell_formula_units_Z 12
_cell_length_a 44.06
_cell_length_b 76.31
_cell_length_c 8.6
_cell_volume 25041.2
_cod_database_code 1010864

loop_
_atom_site_label
_atom_site_fract_x
_atom_site_fract_y
_atom_site_fract_z
? ? ? ?

_journal_paper_doi 10.1180/minmag.1938.025.163.06
